data_4514646
loop_
_publ_author_name
'Sandl, Sebastian'
'Maier, Thomas M.'
'van Leest, Nicolaas P.'
'Kr\"oncke, Susanne'
'Chakraborty, Uttam'
'Demeshko, Serhiy'
'Koszinowski, Konrad'
'de Bruin, Bas'
'Meyer, Franc'
'Bodensteiner, Michael'
'Herrmann, Carmen'
'Wolf, Robert'
'Jacobi von Wangelin, Axel'

_publ_section_title
;
 Cobalt-Catalyzed Hydrogenations via Olefin Cobaltate and Hydride
 Intermediates
;
_journal_issue 8
_journal_name_full 'ACS Catalysis'
_journal_page_first 7596
_journal_paper_doi 10.1021/acscatal.9b01584
_journal_volume 9
_journal_year 2019
_chemical_formula_moiety 'C36 H40 Br2 Co N2'
_chemical_formula_sum 'C36 H40 Br2 Co N2'
_chemical_formula_weight 719.45
_space_group_crystal_system monoclinic
_space_group_IT_number 14
_space_group_name_Hall '-P 2ybc'
_space_group_name_H-M_alt 'P 1 21/c 1'
_symmetry_space_group_name_Hall '-P 2ybc'
_symmetry_space_group_name_H-M 'P 1 21/c 1'
_atom_sites_solution_hydrogens geom
_atom_sites_solution_primary dual
_audit_creation_date 2018-08-16
_audit_creation_method
;
Olex2 1.2-alpha
(compiled 2018.07.26 svn.r3523 for OlexSys, GUI svn.r5532)
;
_cell_angle_alpha 90
_cell_angle_beta 113.047(3)
_cell_angle_gamma 90
_cell_formula_units_Z 8
_cell_length_a 27.0266(7)
_cell_length_b 12.0329(2)
_cell_length_c 22.8033(6)
_cell_measurement_reflns_used 13853
_cell_measurement_temperature 123(1)
_cell_measurement_theta_max 73.4410
_cell_measurement_theta_min 4.1060
_cell_volume 6823.9(3)
_computing_cell_refinement 'CrysAlisPro 1.171.39.37b (Rigaku OD, 2017)'
_computing_data_collection 'CrysAlisPro 1.171.39.37b (Rigaku OD, 2017)'
_computing_data_reduction 'CrysAlisPro 1.171.39.37b (Rigaku OD, 2017)'
_computing_molecular_graphics 'Olex2 (Dolomanov et al., 2009)'
_computing_publication_material 'Olex2 (Dolomanov et al., 2009)'
_computing_structure_refinement 'ShelXL (Sheldrick, 2015)'
_computing_structure_solution 'ShelXT (Sheldrick, 2015)'
_diffrn_ambient_environment N~2~
_diffrn_ambient_temperature 123(1)
_diffrn_detector 'CCD plate'
_diffrn_detector_area_resol_mean 5.1773
_diffrn_detector_type Atlas
_diffrn_measured_fraction_theta_full 0.983
_diffrn_measured_fraction_theta_max 0.954
_diffrn_measurement_details
;
List of Runs (angles in degrees, time in seconds):

  # Type    Start    End  Width  t~exp~   \w     \q     \k     \f   Frames
--------------------------------------------------------------------------
  1  \w    -38.00  74.00   1.00    5.50    --   40.71 -77.00  30.00  112
  2  \w     11.00 117.00   1.00    5.50    --   40.71  77.00-150.00  106
  3  \w     23.00  63.00   1.00   22.00    --  106.98 -94.00 120.00   40
  4  \w     29.00  69.00   1.00   22.00    --  106.98 -30.00 -90.00   40
  5  \w     77.00 157.00   1.00   22.00    --  106.98  61.00-120.00   80
  6  \w     34.00 109.00   1.00   22.00    --  106.98 -94.00-180.00   75
  7  \w     35.00  69.00   1.00   22.00    --  106.98 -30.00 -60.00   34
  8  \w     82.00 109.00   1.00   22.00    --  106.98 -94.00 120.00   27
  9  \w     28.00 108.00   1.00   22.00    --  106.98 -94.00  30.00   80
 10  \w     78.00 158.00   1.00   22.00    --  106.98 125.00  60.00   80
;
_diffrn_measurement_device 'four-circle diffractometer'
_diffrn_measurement_device_type 'SuperNova, Single source at offset/far, Atlas'
_diffrn_measurement_method '\w scans'
_diffrn_orient_matrix_type 'CrysAlisPro convention (1999,Acta A55,543-557)'
_diffrn_orient_matrix_UB_11 0.0135819000
_diffrn_orient_matrix_UB_12 -0.1244996000
_diffrn_orient_matrix_UB_13 0.0013284000
_diffrn_orient_matrix_UB_21 0.0583685000
_diffrn_orient_matrix_UB_22 0.0244559000
_diffrn_orient_matrix_UB_23 0.0456919000
_diffrn_orient_matrix_UB_31 -0.0158080000
_diffrn_orient_matrix_UB_32 -0.0165733000
_diffrn_orient_matrix_UB_33 0.0574246000
_diffrn_radiation_monochromator mirror
_diffrn_radiation_probe x-ray
_diffrn_radiation_type CuK\a
_diffrn_radiation_wavelength 1.54184
_diffrn_reflns_av_R_equivalents 0.0735
_diffrn_reflns_av_unetI/netI 0.0749
_diffrn_reflns_Laue_measured_fraction_full 0.983
_diffrn_reflns_Laue_measured_fraction_max 0.954
_diffrn_reflns_limit_h_max 32
_diffrn_reflns_limit_h_min -30
_diffrn_reflns_limit_k_max 13
_diffrn_reflns_limit_k_min -14
_diffrn_reflns_limit_l_max 28
_diffrn_reflns_limit_l_min -21
_diffrn_reflns_number 24613
_diffrn_reflns_point_group_measured_fraction_full 0.983
_diffrn_reflns_point_group_measured_fraction_max 0.954
_diffrn_reflns_theta_full 67.684
_diffrn_reflns_theta_max 73.616
_diffrn_reflns_theta_min 3.554
_diffrn_source 'micro-focus sealed X-ray tube'
_diffrn_source_type 'SuperNova (Cu) X-ray Source'
_exptl_absorpt_coefficient_mu 6.871
_exptl_absorpt_correction_T_max 1.00000
_exptl_absorpt_correction_T_min 0.07166
_exptl_absorpt_correction_type multi-scan
_exptl_absorpt_process_details
;
CrysAlisPro 1.171.39.37b (Rigaku Oxford Diffraction, 2017)
Empirical absorption correction using spherical harmonics,
 implemented in SCALE3 ABSPACK scaling algorithm.
;
_exptl_crystal_colour black
_exptl_crystal_colour_primary black
_exptl_crystal_density_diffrn 1.401
_exptl_crystal_description block
_exptl_crystal_F_000 2936
_exptl_crystal_size_max 0.764
_exptl_crystal_size_mid 0.286
_exptl_crystal_size_min 0.211
_refine_diff_density_max 1.801
_refine_diff_density_min -1.563
_refine_diff_density_rms 0.202
_refine_ls_extinction_method none
_refine_ls_goodness_of_fit_ref 1.057
_refine_ls_hydrogen_treatment constr
_refine_ls_matrix_type full
_refine_ls_number_parameters 755
_refine_ls_number_reflns 13116
_refine_ls_number_restraints 0
_refine_ls_restrained_S_all 1.057
_refine_ls_R_factor_all 0.0892
_refine_ls_R_factor_gt 0.0857
_refine_ls_shift/su_max 0.001
_refine_ls_shift/su_mean 0.000
_refine_ls_structure_factor_coef Fsqd
_refine_ls_weighting_details 'w=1/[\s^2^(Fo^2^)+(0.1638P)^2^+15.4811P] where P=(Fo^2^+2Fc^2^)/3'
_refine_ls_weighting_scheme calc
_refine_ls_wR_factor_gt 0.2360
_refine_ls_wR_factor_ref 0.2404
_reflns_Friedel_coverage 0.000
_reflns_number_gt 12117
_reflns_number_total 13116
_reflns_threshold_expression 'I > 2\s(I)'
_cod_data_source_file cs9b01584_si_002.cif
_cod_data_source_block mp_neu
_cod_database_code 4514646
_shelx_shelxl_version_number 2018/3
_chemical_oxdiff_formula 'C72 H80 N4 Co2 Br4'
_shelx_space_group_comment
;
The symmetry employed for this shelxl refinement is uniquely defined
by the following loop, which should always be used as a source of
symmetry information in preference to the above space-group names.
They are only intended as comments.
;
_reflns_odcompleteness_completeness 98.28
_reflns_odcompleteness_iscentric 1
_reflns_odcompleteness_theta 66.97
_olex2_refinement_description
;
1. Fixed Uiso
 At 1.2 times of:
  All C(H) groups
 At 1.5 times of:
  All C(H,H,H) groups
2.a Ternary CH refined with riding coordinates:
 C19(H19), C22(H22), C31(H31), C34(H34), C55(H55), C58(H58), C67(H67), C70(H70)
2.b Aromatic/amide H refined with riding coordinates:
 C4(H4), C5(H5), C6(H6), C8(H8), C9(H9), C10(H10), C15(H15), C16(H16),
 C17(H17), C27(H27), C28(H28), C29(H29), C40(H40), C41(H41), C42(H42), C44(H44),
  C45(H45), C46(H46), C51(H51), C52(H52), C53(H53), C63(H63), C64(H64), C65(H65)
2.c Idealised Me refined as rotating group:
 C20(H20A,H20B,H20C), C21(H21A,H21B,H21C), C23(H23A,H23B,H23C), C24(H24A,H24B,
 H24C), C32(H32A,H32B,H32C), C33(H33A,H33B,H33C), C35(H35A,H35B,H35C), C36(H36A,
 H36B,H36C), C56(H56A,H56B,H56C), C57(H57A,H57B,H57C), C59(H59A,H59B,H59C),
 C60(H60A,H60B,H60C), C68(H68A,H68B,H68C), C69(H69A,H69B,H69C), C71(H71A,H71B,
 H71C), C72(H72A,H72B,H72C)
;
_olex2_submission_special_instructions 'No special instructions were received'
_oxdiff_exptl_absorpt_empirical_details
;
Empirical correction (ABSPACK) includes:
- Absorption correction using spherical harmonics
- Frame scaling
;
_oxdiff_exptl_absorpt_empirical_full_max 4.664
_oxdiff_exptl_absorpt_empirical_full_min 0.354

loop_
_space_group_symop_operation_xyz
'x, y, z'
'-x, y+1/2, -z+1/2'
'-x, -y, -z'
'x, -y-1/2, z-1/2'

loop_
_atom_site_label
_atom_site_type_symbol
_atom_site_fract_x
_atom_site_fract_y
_atom_site_fract_z
_atom_site_U_iso_or_equiv
_atom_site_adp_type
_atom_site_occupancy
_atom_site_site_symmetry_order
_atom_site_calc_flag
_atom_site_refinement_flags_posn
Br1 Br 0.34366(3) 0.14947(5) 0.45506(3) 0.03175(19) Uani 1 1 d .
Br2 Br 0.40394(3) 0.44747(5) 0.51008(3) 0.02704(18) Uani 1 1 d .
Co1 Co 0.38809(3) 0.26933(7) 0.54019(4) 0.0158(2) Uani 1 1 d .
N1 N 0.45182(16) 0.2015(4) 0.6177(2) 0.0165(8) Uani 1 1 d .
N2 N 0.35291(16) 0.2789(4) 0.6063(2) 0.0185(9) Uani 1 1 d .
C1 C 0.44201(18) 0.2113(4) 0.6679(2) 0.0143(9) Uani 1 1 d .
C2 C 0.3875(2) 0.2539(4) 0.6615(3) 0.0167(10) Uani 1 1 d .
C3 C 0.3848(2) 0.2455(4) 0.7248(2) 0.0165(10) Uani 1 1 d .
C4 C 0.3459(2) 0.2675(5) 0.7484(3) 0.0203(11) Uani 1 1 d .
H4 H 0.312198 0.298743 0.722034 0.024 Uiso 1 1 calc R
C5 C 0.3580(2) 0.2421(5) 0.8127(3) 0.0230(11) Uani 1 1 d .
H5 H 0.331533 0.257004 0.829479 0.028 Uiso 1 1 calc R
C6 C 0.4062(2) 0.1965(4) 0.8526(3) 0.0194(10) Uani 1 1 d .
H6 H 0.412016 0.179900 0.895535 0.023 Uiso 1 1 calc R
C7 C 0.4473(2) 0.1741(4) 0.8298(3) 0.0183(10) Uani 1 1 d .
C8 C 0.4981(2) 0.1246(4) 0.8637(2) 0.0200(10) Uani 1 1 d .
H8 H 0.508484 0.106650 0.907475 0.024 Uiso 1 1 calc R
C9 C 0.5322(2) 0.1023(5) 0.8340(3) 0.0227(11) Uani 1 1 d .
H9 H 0.565956 0.068758 0.858050 0.027 Uiso 1 1 calc R
C10 C 0.5195(2) 0.1272(4) 0.7691(3) 0.0193(10) Uani 1 1 d .
H10 H 0.543857 0.110128 0.749625 0.023 Uiso 1 1 calc R
C11 C 0.4710(2) 0.1767(4) 0.7352(2) 0.0170(10) Uani 1 1 d .
C12 C 0.4351(2) 0.2002(4) 0.7658(3) 0.0175(10) Uani 1 1 d .
C13 C 0.29791(18) 0.2984(5) 0.5986(2) 0.0184(10) Uani 1 1 d .
C14 C 0.2661(2) 0.2034(6) 0.5900(3) 0.0256(12) Uani 1 1 d .
C15 C 0.2144(2) 0.2203(7) 0.5899(3) 0.0330(14) Uani 1 1 d .
H15 H 0.191734 0.157969 0.585938 0.040 Uiso 1 1 calc R
C16 C 0.1962(2) 0.3242(7) 0.5955(3) 0.0376(16) Uani 1 1 d .
H16 H 0.161384 0.333061 0.595843 0.045 Uiso 1 1 calc R
C17 C 0.2280(2) 0.4159(6) 0.6007(3) 0.0339(14) Uani 1 1 d .
H17 H 0.214464 0.487648 0.603607 0.041 Uiso 1 1 calc R
C18 C 0.2798(2) 0.4057(6) 0.6019(3) 0.0270(12) Uani 1 1 d .
C19 C 0.2852(2) 0.0875(5) 0.5818(3) 0.0288(13) Uani 1 1 d .
H19 H 0.318256 0.096464 0.572656 0.035 Uiso 1 1 calc R
C20 C 0.2432(3) 0.0270(7) 0.5250(3) 0.0442(18) Uani 1 1 d .
H20A H 0.209482 0.020985 0.531415 0.066 Uiso 1 1 calc GR
H20B H 0.256310 -0.047500 0.521349 0.066 Uiso 1 1 calc GR
H20C H 0.236854 0.068929 0.485857 0.066 Uiso 1 1 calc GR
C21 C 0.3005(3) 0.0176(6) 0.6427(3) 0.0360(14) Uani 1 1 d .
H21A H 0.328835 0.055685 0.677937 0.054 Uiso 1 1 calc GR
H21B H 0.313674 -0.055193 0.635850 0.054 Uiso 1 1 calc GR
H21C H 0.268896 0.007609 0.653050 0.054 Uiso 1 1 calc GR
C22 C 0.3147(2) 0.5076(5) 0.6085(3) 0.0283(12) Uani 1 1 d .
H22 H 0.348308 0.482790 0.603931 0.034 Uiso 1 1 calc R
C23 C 0.3309(3) 0.5615(7) 0.6738(4) 0.0436(17) Uani 1 1 d .
H23A H 0.298602 0.583029 0.680563 0.065 Uiso 1 1 calc GR
H23B H 0.352779 0.627549 0.675998 0.065 Uiso 1 1 calc GR
H23C H 0.351870 0.508471 0.706816 0.065 Uiso 1 1 calc GR
C24 C 0.2871(4) 0.5939(8) 0.5559(4) 0.056(2) Uani 1 1 d .
H24A H 0.273747 0.557172 0.514255 0.085 Uiso 1 1 calc GR
H24B H 0.313090 0.651535 0.557101 0.085 Uiso 1 1 calc GR
H24C H 0.256962 0.627857 0.563025 0.085 Uiso 1 1 calc GR
C25 C 0.50147(19) 0.1483(4) 0.6230(2) 0.0147(9) Uani 1 1 d .
C26 C 0.5489(2) 0.2098(4) 0.6422(3) 0.0181(10) Uani 1 1 d .
C27 C 0.5967(2) 0.1526(5) 0.6524(3) 0.0223(11) Uani 1 1 d .
H27 H 0.629754 0.192211 0.666623 0.027 Uiso 1 1 calc R
C28 C 0.5965(2) 0.0398(5) 0.6420(3) 0.0274(12) Uani 1 1 d .
H28 H 0.629375 0.002148 0.649777 0.033 Uiso 1 1 calc R
C29 C 0.5490(2) -0.0184(5) 0.6205(3) 0.0263(12) Uani 1 1 d .
H29 H 0.549351 -0.095890 0.612610 0.032 Uiso 1 1 calc R
C30 C 0.5001(2) 0.0343(4) 0.6101(3) 0.0204(11) Uani 1 1 d .
C31 C 0.4479(2) -0.0320(5) 0.5867(3) 0.0321(14) Uani 1 1 d .
H31 H 0.417446 0.020991 0.566479 0.038 Uiso 1 1 calc R
C32 C 0.4403(3) -0.0880(6) 0.6429(4) 0.0384(15) Uani 1 1 d .
H32A H 0.469456 -0.141513 0.662939 0.058 Uiso 1 1 calc GR
H32B H 0.405718 -0.126864 0.627584 0.058 Uiso 1 1 calc GR
H32C H 0.441027 -0.031541 0.674171 0.058 Uiso 1 1 calc GR
C33 C 0.4459(4) -0.1184(7) 0.5370(4) 0.049(2) Uani 1 1 d .
H33A H 0.449244 -0.081318 0.500409 0.073 Uiso 1 1 calc GR
H33B H 0.411628 -0.158392 0.522807 0.073 Uiso 1 1 calc GR
H33C H 0.475615 -0.171144 0.555672 0.073 Uiso 1 1 calc GR
C34 C 0.5504(2) 0.3349(4) 0.6499(3) 0.0204(10) Uani 1 1 d .
H34 H 0.514112 0.360375 0.646439 0.024 Uiso 1 1 calc R
C35 C 0.5622(3) 0.3877(5) 0.5963(3) 0.0325(13) Uani 1 1 d .
H35A H 0.598274 0.366154 0.600121 0.049 Uiso 1 1 calc GR
H35B H 0.560217 0.468742 0.598955 0.049 Uiso 1 1 calc GR
H35C H 0.535617 0.362227 0.555194 0.049 Uiso 1 1 calc GR
C36 C 0.5922(3) 0.3705(6) 0.7155(4) 0.0398(16) Uani 1 1 d .
H36A H 0.583541 0.335990 0.749195 0.060 Uiso 1 1 calc GR
H36B H 0.591699 0.451513 0.719364 0.060 Uiso 1 1 calc GR
H36C H 0.628088 0.346502 0.719524 0.060 Uiso 1 1 calc GR
Br3 Br 0.82954(3) 0.37464(6) 0.88052(3) 0.03253(19) Uani 1 1 d .
Br4 Br 0.89082(2) 0.07907(5) 0.88497(3) 0.02217(17) Uani 1 1 d .
Co2 Co 0.87542(3) 0.25681(7) 0.83815(4) 0.0165(2) Uani 1 1 d .
N3 N 0.94202(16) 0.3242(4) 0.8278(2) 0.0167(8) Uani 1 1 d .
N4 N 0.84638(17) 0.2540(4) 0.7394(2) 0.0193(9) Uani 1 1 d .
C37 C 0.93719(18) 0.3182(4) 0.7695(2) 0.0164(10) Uani 1 1 d .
C38 C 0.88394(19) 0.2773(4) 0.7201(3) 0.0164(10) Uani 1 1 d .
C39 C 0.88690(19) 0.2865(4) 0.6572(3) 0.0180(10) Uani 1 1 d .
C40 C 0.8520(2) 0.2648(5) 0.5955(3) 0.0222(11) Uani 1 1 d .
H40 H 0.817273 0.234719 0.586628 0.027 Uiso 1 1 calc R
C41 C 0.8692(2) 0.2883(5) 0.5461(3) 0.0229(11) Uani 1 1 d .
H41 H 0.845647 0.272243 0.503460 0.027 Uiso 1 1 calc R
C42 C 0.9188(2) 0.3337(5) 0.5569(3) 0.0228(11) Uani 1 1 d .
H42 H 0.928645 0.349594 0.522069 0.027 Uiso 1 1 calc R
C43 C 0.9556(2) 0.3568(4) 0.6207(3) 0.0183(10) Uani 1 1 d .
C44 C 1.0075(2) 0.4063(5) 0.6390(3) 0.0223(11) Uani 1 1 d .
H44 H 1.021044 0.425082 0.607628 0.027 Uiso 1 1 calc R
C45 C 1.0380(2) 0.4267(5) 0.7027(3) 0.0221(11) Uani 1 1 d .
H45 H 1.072375 0.459907 0.714009 0.027 Uiso 1 1 calc R
C46 C 1.0204(2) 0.4004(5) 0.7515(3) 0.0200(10) Uani 1 1 d .
H46 H 1.042240 0.415750 0.794806 0.024 Uiso 1 1 calc R
C47 C 0.9701(2) 0.3515(4) 0.7346(3) 0.0178(10) Uani 1 1 d .
C48 C 0.93807(19) 0.3316(4) 0.6692(3) 0.0177(10) Uani 1 1 d .
C49 C 0.7927(2) 0.2391(5) 0.6903(2) 0.0189(11) Uani 1 1 d .
C50 C 0.7634(2) 0.3345(6) 0.6631(3) 0.0267(12) Uani 1 1 d .
C51 C 0.7138(2) 0.3196(7) 0.6117(3) 0.0344(15) Uani 1 1 d .
H51 H 0.692743 0.382426 0.591458 0.041 Uiso 1 1 calc R
C52 C 0.6958(2) 0.2153(7) 0.5907(3) 0.0414(17) Uani 1 1 d .
H52 H 0.662594 0.206849 0.555210 0.050 Uiso 1 1 calc R
C53 C 0.7249(2) 0.1202(7) 0.6199(3) 0.0362(15) Uani 1 1 d .
H53 H 0.711232 0.048353 0.604785 0.043 Uiso 1 1 calc R
C54 C 0.7744(2) 0.1319(6) 0.6718(3) 0.0259(12) Uani 1 1 d .
C55 C 0.7822(3) 0.4527(6) 0.6864(3) 0.0336(14) Uani 1 1 d .
H55 H 0.817599 0.446994 0.723395 0.040 Uiso 1 1 calc R
C56 C 0.7415(4) 0.5081(9) 0.7103(5) 0.059(2) Uani 1 1 d .
H56A H 0.709359 0.530918 0.673641 0.088 Uiso 1 1 calc GR
H56B H 0.758168 0.573463 0.736133 0.088 Uiso 1 1 calc GR
H56C H 0.731384 0.454870 0.736185 0.088 Uiso 1 1 calc GR
C57 C 0.7902(4) 0.5243(7) 0.6356(5) 0.051(2) Uani 1 1 d .
H57A H 0.816938 0.489415 0.622304 0.077 Uiso 1 1 calc GR
H57B H 0.802848 0.598191 0.653108 0.077 Uiso 1 1 calc GR
H57C H 0.756006 0.531252 0.598698 0.077 Uiso 1 1 calc GR
C58 C 0.8062(2) 0.0296(6) 0.7036(3) 0.0300(13) Uani 1 1 d .
H58 H 0.838170 0.054911 0.741441 0.036 Uiso 1 1 calc R
C59 C 0.7725(4) -0.0469(8) 0.7279(5) 0.055(2) Uani 1 1 d .
H59A H 0.757217 -0.003132 0.753095 0.083 Uiso 1 1 calc GR
H59B H 0.795445 -0.105626 0.754646 0.083 Uiso 1 1 calc GR
H59C H 0.743288 -0.080378 0.691559 0.083 Uiso 1 1 calc GR
C60 C 0.8268(3) -0.0350(8) 0.6605(4) 0.0466(18) Uani 1 1 d .
H60A H 0.796273 -0.064386 0.623985 0.070 Uiso 1 1 calc GR
H60B H 0.849377 -0.096755 0.684391 0.070 Uiso 1 1 calc GR
H60C H 0.848080 0.014321 0.645219 0.070 Uiso 1 1 calc GR
C61 C 0.9882(2) 0.3828(5) 0.8728(2) 0.0183(10) Uani 1 1 d .
C62 C 1.0358(2) 0.3253(5) 0.9080(3) 0.0206(11) Uani 1 1 d .
C63 C 1.0800(2) 0.3873(6) 0.9473(3) 0.0315(14) Uani 1 1 d .
H63 H 1.113167 0.351108 0.970468 0.038 Uiso 1 1 calc R
C64 C 1.0759(3) 0.5012(6) 0.9527(3) 0.0353(15) Uani 1 1 d .
H64 H 1.106259 0.542569 0.979519 0.042 Uiso 1 1 calc R
C65 C 1.0280(3) 0.5550(5) 0.9196(3) 0.0335(14) Uani 1 1 d .
H65 H 1.025690 0.633051 0.924398 0.040 Uiso 1 1 calc R
C66 C 0.9831(2) 0.4971(5) 0.8792(3) 0.0242(11) Uani 1 1 d .
C67 C 0.9302(3) 0.5591(5) 0.8416(3) 0.0283(12) Uani 1 1 d .
H67 H 0.900822 0.502571 0.826325 0.034 Uiso 1 1 calc R
C68 C 0.9326(3) 0.6161(6) 0.7831(3) 0.0339(14) Uani 1 1 d .
H68A H 0.963943 0.665277 0.796175 0.051 Uiso 1 1 calc GR
H68B H 0.899779 0.659760 0.761942 0.051 Uiso 1 1 calc GR
H68C H 0.935518 0.559766 0.753586 0.051 Uiso 1 1 calc GR
C69 C 0.9163(3) 0.6407(6) 0.8832(4) 0.0416(16) Uani 1 1 d .
H69A H 0.917158 0.602718 0.921625 0.062 Uiso 1 1 calc GR
H69B H 0.880245 0.670814 0.859627 0.062 Uiso 1 1 calc GR
H69C H 0.942530 0.701549 0.895453 0.062 Uiso 1 1 calc GR
C70 C 1.0401(2) 0.1990(5) 0.9054(3) 0.0251(12) Uani 1 1 d .
H70 H 1.006602 0.170500 0.870789 0.030 Uiso 1 1 calc R
C71 C 1.0436(3) 0.1497(5) 0.9689(3) 0.0322(14) Uani 1 1 d .
H71A H 1.076632 0.175359 1.003307 0.048 Uiso 1 1 calc GR
H71B H 1.043853 0.068421 0.966581 0.048 Uiso 1 1 calc GR
H71C H 1.012388 0.173917 0.977450 0.048 Uiso 1 1 calc GR
C72 C 1.0881(3) 0.1634(7) 0.8905(4) 0.0448(17) Uani 1 1 d .
H72A H 1.087888 0.204574 0.853301 0.067 Uiso 1 1 calc GR
H72B H 1.085720 0.083534 0.881281 0.067 Uiso 1 1 calc GR
H72C H 1.121462 0.179115 0.927223 0.067 Uiso 1 1 calc GR

loop_
_atom_site_aniso_label
_atom_site_aniso_U_11
_atom_site_aniso_U_22
_atom_site_aniso_U_33
_atom_site_aniso_U_23
_atom_site_aniso_U_13
_atom_site_aniso_U_12
Br1 0.0491(4) 0.0193(3) 0.0207(3) -0.0066(2) 0.0070(3) -0.0160(3)
Br2 0.0417(3) 0.0120(3) 0.0232(3) -0.0007(2) 0.0080(2) -0.0085(2)
Co1 0.0165(4) 0.0098(4) 0.0151(4) 0.0003(3) -0.0005(3) -0.0022(3)
N1 0.0146(18) 0.010(2) 0.020(2) 0.0033(16) 0.0017(16) -0.0012(15)
N2 0.0110(18) 0.018(2) 0.021(2) 0.0041(17) -0.0001(16) -0.0007(16)
C1 0.015(2) 0.004(2) 0.017(2) 0.0028(17) -0.0012(18) -0.0031(16)
C2 0.015(2) 0.009(2) 0.021(3) 0.0028(18) 0.0019(19) -0.0019(17)
C3 0.017(2) 0.011(2) 0.016(2) 0.0023(18) -0.0004(19) -0.0036(17)
C4 0.014(2) 0.018(3) 0.024(3) -0.004(2) 0.002(2) -0.0017(18)
C5 0.026(3) 0.012(2) 0.031(3) -0.005(2) 0.011(2) -0.001(2)
C6 0.025(2) 0.011(2) 0.019(2) -0.0006(19) 0.005(2) -0.0027(19)
C7 0.026(2) 0.004(2) 0.020(2) 0.0015(18) 0.005(2) -0.0022(18)
C8 0.025(2) 0.012(2) 0.015(2) 0.0056(18) -0.0015(19) -0.0011(19)
C9 0.019(2) 0.013(2) 0.027(3) 0.003(2) -0.001(2) 0.0013(19)
C10 0.018(2) 0.009(2) 0.027(3) -0.0007(19) 0.005(2) 0.0001(18)
C11 0.018(2) 0.009(2) 0.018(2) 0.0017(19) 0.0002(19) -0.0038(18)
C12 0.018(2) 0.004(2) 0.024(3) -0.0036(19) 0.0014(19) -0.0027(17)
C13 0.010(2) 0.029(3) 0.008(2) 0.0007(19) -0.0046(16) -0.0005(19)
C14 0.017(2) 0.031(3) 0.021(3) 0.001(2) -0.002(2) -0.003(2)
C15 0.015(2) 0.049(4) 0.028(3) -0.004(3) 0.001(2) -0.008(2)
C16 0.008(2) 0.063(5) 0.033(3) -0.002(3) -0.001(2) 0.002(3)
C17 0.022(3) 0.040(4) 0.030(3) 0.000(3) -0.001(2) 0.010(2)
C18 0.017(2) 0.031(3) 0.022(3) 0.002(2) -0.004(2) 0.003(2)
C19 0.025(3) 0.025(3) 0.032(3) -0.003(2) 0.008(2) -0.012(2)
C20 0.048(4) 0.044(4) 0.031(3) 0.000(3) 0.004(3) -0.022(3)
C21 0.031(3) 0.031(4) 0.037(3) 0.003(3) 0.005(3) -0.010(3)
C22 0.022(2) 0.021(3) 0.035(3) 0.000(2) 0.004(2) 0.007(2)
C23 0.048(4) 0.041(4) 0.039(4) -0.014(3) 0.015(3) -0.015(3)
C24 0.060(5) 0.045(5) 0.042(4) 0.018(4) -0.004(4) 0.001(4)
C25 0.018(2) 0.009(2) 0.012(2) 0.0028(17) -0.0001(17) 0.0018(17)
C26 0.018(2) 0.011(2) 0.022(2) 0.0023(19) 0.0033(19) 0.0009(18)
C27 0.018(2) 0.018(3) 0.028(3) -0.001(2) 0.006(2) -0.0017(19)
C28 0.030(3) 0.017(3) 0.034(3) 0.002(2) 0.012(2) 0.009(2)
C29 0.034(3) 0.006(2) 0.033(3) -0.002(2) 0.006(2) 0.004(2)
C30 0.024(2) 0.008(2) 0.019(2) -0.0006(19) -0.002(2) 0.0015(19)
C31 0.028(3) 0.013(3) 0.039(3) 0.000(2) -0.005(2) -0.004(2)
C32 0.040(3) 0.018(3) 0.055(4) -0.005(3) 0.017(3) -0.011(3)
C33 0.062(5) 0.029(4) 0.034(4) -0.007(3) -0.005(3) -0.015(3)
C34 0.020(2) 0.009(2) 0.030(3) -0.002(2) 0.008(2) -0.0003(18)
C35 0.048(4) 0.012(3) 0.043(4) 0.003(2) 0.023(3) 0.002(2)
C36 0.051(4) 0.016(3) 0.039(4) -0.009(3) 0.003(3) -0.004(3)
Br3 0.0359(3) 0.0283(4) 0.0336(4) -0.0026(3) 0.0138(3) 0.0104(2)
Br4 0.0232(3) 0.0145(3) 0.0249(3) -0.0007(2) 0.0052(2) -0.00112(19)
Co2 0.0146(4) 0.0130(4) 0.0174(4) -0.0029(3) 0.0013(3) -0.0026(3)
N3 0.0128(18) 0.009(2) 0.021(2) -0.0047(16) -0.0008(16) -0.0035(15)
N4 0.0120(19) 0.012(2) 0.025(2) -0.0056(17) -0.0029(18) -0.0041(15)
C37 0.0099(19) 0.010(2) 0.022(3) -0.0028(19) -0.0018(18) -0.0017(16)
C38 0.011(2) 0.012(2) 0.021(2) -0.0032(19) -0.0001(18) 0.0007(17)
C39 0.013(2) 0.015(2) 0.020(3) -0.004(2) 0.0001(19) 0.0040(18)
C40 0.018(2) 0.024(3) 0.017(3) -0.002(2) -0.002(2) 0.0011(19)
C41 0.022(2) 0.021(3) 0.016(2) -0.003(2) -0.0024(19) 0.005(2)
C42 0.027(3) 0.017(3) 0.020(3) 0.000(2) 0.004(2) 0.006(2)
C43 0.023(2) 0.009(2) 0.017(2) 0.0007(18) 0.0007(19) 0.0040(18)
C44 0.024(2) 0.016(3) 0.027(3) 0.006(2) 0.009(2) 0.002(2)
C45 0.020(2) 0.017(3) 0.024(3) 0.002(2) 0.002(2) -0.0055(19)
C46 0.016(2) 0.016(2) 0.021(2) 0.002(2) -0.0004(19) -0.0005(19)
C47 0.018(2) 0.010(2) 0.018(2) -0.0020(18) -0.0005(19) 0.0009(18)
C48 0.016(2) 0.009(2) 0.021(3) -0.0003(19) 0.0004(19) 0.0007(17)
C49 0.011(2) 0.027(3) 0.015(2) -0.008(2) 0.0009(19) -0.0055(18)
C50 0.010(2) 0.034(3) 0.029(3) -0.003(2) 0.000(2) 0.002(2)
C51 0.016(2) 0.049(4) 0.029(3) 0.003(3) -0.001(2) 0.000(2)
C52 0.015(3) 0.061(5) 0.033(3) -0.003(3) -0.007(2) -0.011(3)
C53 0.023(3) 0.047(4) 0.027(3) -0.009(3) -0.002(2) -0.021(3)
C54 0.019(2) 0.034(3) 0.019(3) -0.009(2) 0.001(2) -0.014(2)
C55 0.028(3) 0.030(3) 0.030(3) -0.002(3) -0.002(2) 0.011(2)
C56 0.069(5) 0.056(6) 0.053(5) -0.003(4) 0.024(4) 0.027(5)
C57 0.062(5) 0.028(4) 0.067(5) -0.002(4) 0.027(4) -0.005(3)
C58 0.028(3) 0.027(3) 0.025(3) -0.009(2) 0.000(2) -0.014(2)
C59 0.059(5) 0.044(5) 0.059(5) 0.003(4) 0.019(4) -0.016(4)
C60 0.052(4) 0.050(5) 0.037(4) -0.009(3) 0.016(3) 0.006(4)
C61 0.017(2) 0.015(3) 0.018(2) -0.005(2) 0.0012(19) -0.0089(19)
C62 0.021(2) 0.015(3) 0.019(2) 0.002(2) 0.000(2) -0.006(2)
C63 0.026(3) 0.025(3) 0.026(3) 0.001(2) -0.009(2) -0.012(2)
C64 0.033(3) 0.024(3) 0.029(3) -0.002(3) -0.009(2) -0.015(3)
C65 0.040(3) 0.012(3) 0.034(3) -0.006(2) -0.002(3) -0.013(2)
C66 0.027(3) 0.013(3) 0.027(3) 0.000(2) 0.004(2) -0.010(2)
C67 0.034(3) 0.013(3) 0.032(3) 0.001(2) 0.007(2) 0.002(2)
C68 0.042(3) 0.019(3) 0.035(3) -0.001(3) 0.010(3) 0.004(3)
C69 0.059(4) 0.021(3) 0.051(4) -0.002(3) 0.028(4) 0.003(3)
C70 0.017(2) 0.020(3) 0.027(3) -0.002(2) -0.004(2) -0.004(2)
C71 0.032(3) 0.018(3) 0.033(3) 0.004(2) -0.002(2) -0.003(2)
C72 0.041(4) 0.031(4) 0.061(5) -0.003(3) 0.018(3) 0.000(3)

loop_
_atom_type_symbol
_atom_type_description
_atom_type_scat_dispersion_real
_atom_type_scat_dispersion_imag
_atom_type_scat_source
C C 0.0181 0.0091 'International Tables Vol C Tables 4.2.6.8 and 6.1.1.4'
H H 0.0000 0.0000 'International Tables Vol C Tables 4.2.6.8 and 6.1.1.4'
Br Br -0.6763 1.2805 'International Tables Vol C Tables 4.2.6.8 and 6.1.1.4'
Co Co -2.3653 3.6143 'International Tables Vol C Tables 4.2.6.8 and 6.1.1.4'
N N 0.0311 0.0180 'International Tables Vol C Tables 4.2.6.8 and 6.1.1.4'

loop_
_exptl_crystal_face_index_h
_exptl_crystal_face_index_k
_exptl_crystal_face_index_l
_exptl_crystal_face_perp_dist
-16 0 0 0.1177
7 7 0 0.1165
16 2 -1 0.0886
11 -5 1 0.0787
-12 5 0 0.1169
-7 -7 0 0.1244
-11 0 14 0.3015
1 -8 2 0.1106
16 0 0 0.0930
3 1 -14 0.3873
-11 -1 14 0.2983
10 3 -14 0.3253
-13 -4 -2 0.1385

loop_
_geom_angle_atom_site_label_1
_geom_angle_atom_site_label_2
_geom_angle_atom_site_label_3
_geom_angle
Br1 Co1 Br2 114.50(4)
N1 Co1 Br1 116.51(13)
N1 Co1 Br2 114.86(12)
N2 Co1 Br1 113.86(13)
N2 Co1 Br2 110.53(14)
N2 Co1 N1 82.42(17)
C1 N1 Co1 109.3(3)
C1 N1 C25 118.4(4)
C25 N1 Co1 132.3(3)
C2 N2 Co1 109.7(4)
C2 N2 C13 118.5(5)
C13 N2 Co1 131.5(3)
N1 C1 C2 118.7(4)
N1 C1 C11 133.7(5)
C11 C1 C2 107.1(4)
N2 C2 C1 118.9(5)
N2 C2 C3 133.2(5)
C3 C2 C1 107.5(4)
C4 C3 C2 134.6(5)
C4 C3 C12 119.7(5)
C12 C3 C2 105.7(5)
C3 C4 H4 121.2
C3 C4 C5 117.5(5)
C5 C4 H4 121.2
C4 C5 H5 118.4
C6 C5 C4 123.3(5)
C6 C5 H5 118.4
C5 C6 H6 119.8
C5 C6 C7 120.4(5)
C7 C6 H6 119.8
C8 C7 C6 127.4(5)
C12 C7 C6 116.0(5)
C12 C7 C8 116.6(5)
C7 C8 H8 119.7
C9 C8 C7 120.6(5)
C9 C8 H8 119.7
C8 C9 H9 118.6
C8 C9 C10 122.8(5)
C10 C9 H9 118.6
C9 C10 H10 121.0
C11 C10 C9 118.0(5)
C11 C10 H10 121.0
C10 C11 C1 135.0(5)
C10 C11 C12 119.6(5)
C12 C11 C1 105.4(4)
C3 C12 C11 114.3(5)
C7 C12 C3 123.1(5)
C7 C12 C11 122.4(5)
C14 C13 N2 115.5(5)
C18 C13 N2 120.7(5)
C18 C13 C14 123.8(5)
C13 C14 C15 115.9(6)
C13 C14 C19 123.1(5)
C15 C14 C19 121.0(6)
C14 C15 H15 119.2
C16 C15 C14 121.6(6)
C16 C15 H15 119.2
C15 C16 H16 119.8
C15 C16 C17 120.4(6)
C17 C16 H16 119.8
C16 C17 H17 119.4
C16 C17 C18 121.3(7)
C18 C17 H17 119.4
C13 C18 C17 116.8(6)
C13 C18 C22 122.5(5)
C17 C18 C22 120.6(6)
C14 C19 H19 107.5
C14 C19 C20 111.3(6)
C14 C19 C21 112.1(6)
C20 C19 H19 107.5
C20 C19 C21 110.7(5)
C21 C19 H19 107.5
C19 C20 H20A 109.5
C19 C20 H20B 109.5
C19 C20 H20C 109.5
H20A C20 H20B 109.5
H20A C20 H20C 109.5
H20B C20 H20C 109.5
C19 C21 H21A 109.5
C19 C21 H21B 109.5
C19 C21 H21C 109.5
H21A C21 H21B 109.5
H21A C21 H21C 109.5
H21B C21 H21C 109.5
C18 C22 H22 107.6
C18 C22 C23 111.8(6)
C18 C22 C24 112.1(5)
C23 C22 H22 107.6
C23 C22 C24 109.9(7)
C24 C22 H22 107.6
C22 C23 H23A 109.5
C22 C23 H23B 109.5
C22 C23 H23C 109.5
H23A C23 H23B 109.5
H23A C23 H23C 109.5
H23B C23 H23C 109.5
C22 C24 H24A 109.5
C22 C24 H24B 109.5
C22 C24 H24C 109.5
H24A C24 H24B 109.5
H24A C24 H24C 109.5
H24B C24 H24C 109.5
C26 C25 N1 120.0(4)
C26 C25 C30 122.0(5)
C30 C25 N1 117.9(4)
C25 C26 C27 117.9(5)
C25 C26 C34 122.8(5)
C27 C26 C34 119.3(5)
C26 C27 H27 119.5
C28 C27 C26 120.9(5)
C28 C27 H27 119.5
C27 C28 H28 119.9
C29 C28 C27 120.3(5)
C29 C28 H28 119.9
C28 C29 H29 119.4
C28 C29 C30 121.1(5)
C30 C29 H29 119.4
C25 C30 C31 122.1(5)
C29 C30 C25 117.6(5)
C29 C30 C31 120.3(5)
C30 C31 H31 108.1
C30 C31 C32 110.2(5)
C32 C31 H31 108.1
C33 C31 C30 112.1(6)
C33 C31 H31 108.1
C33 C31 C32 110.2(6)
C31 C32 H32A 109.5
C31 C32 H32B 109.5
C31 C32 H32C 109.5
H32A C32 H32B 109.5
H32A C32 H32C 109.5
H32B C32 H32C 109.5
C31 C33 H33A 109.5
C31 C33 H33B 109.5
C31 C33 H33C 109.5
H33A C33 H33B 109.5
H33A C33 H33C 109.5
H33B C33 H33C 109.5
C26 C34 H34 108.4
C26 C34 C35 109.1(5)
C26 C34 C36 111.4(5)
C35 C34 H34 108.4
C35 C34 C36 111.0(5)
C36 C34 H34 108.4
C34 C35 H35A 109.5
C34 C35 H35B 109.5
C34 C35 H35C 109.5
H35A C35 H35B 109.5
H35A C35 H35C 109.5
H35B C35 H35C 109.5
C34 C36 H36A 109.5
C34 C36 H36B 109.5
C34 C36 H36C 109.5
H36A C36 H36B 109.5
H36A C36 H36C 109.5
H36B C36 H36C 109.5
Br3 Co2 Br4 113.17(4)
N3 Co2 Br3 115.89(13)
N3 Co2 Br4 113.60(13)
N3 Co2 N4 81.93(18)
N4 Co2 Br3 115.07(13)
N4 Co2 Br4 113.71(13)
C37 N3 Co2 110.8(3)
C37 N3 C61 118.0(4)
C61 N3 Co2 131.0(4)
C38 N4 Co2 110.7(3)
C38 N4 C49 116.5(5)
C49 N4 Co2 132.6(4)
N3 C37 C38 117.9(5)
N3 C37 C47 135.2(4)
C47 C37 C38 106.6(4)
N4 C38 C37 117.5(5)
N4 C38 C39 134.6(5)
C39 C38 C37 107.5(4)
C40 C39 C38 134.7(5)
C40 C39 C48 119.9(5)
C48 C39 C38 105.3(4)
C39 C40 H40 121.0
C39 C40 C41 118.1(5)
C41 C40 H40 121.0
C40 C41 H41 118.6
C42 C41 C40 122.7(5)
C42 C41 H41 118.6
C41 C42 H42 120.0
C41 C42 C43 119.9(5)
C43 C42 H42 120.0
C44 C43 C42 126.2(5)
C48 C43 C42 116.5(5)
C48 C43 C44 117.3(5)
C43 C44 H44 120.2
C45 C44 C43 119.7(5)
C45 C44 H44 120.2
C44 C45 H45 118.5
C44 C45 C46 122.9(5)
C46 C45 H45 118.5
C45 C46 H46 120.9
C47 C46 C45 118.2(5)
C47 C46 H46 120.9
C46 C47 C37 134.6(5)
C46 C47 C48 119.4(5)
C48 C47 C37 105.9(4)
C39 C48 C47 114.6(5)
C43 C48 C39 122.8(5)
C43 C48 C47 122.5(5)
C50 C49 N4 117.5(5)
C54 C49 N4 118.6(5)
C54 C49 C50 123.9(5)
C49 C50 C51 117.1(6)
C49 C50 C55 123.8(5)
C51 C50 C55 119.1(6)
C50 C51 H51 119.9
C52 C51 C50 120.2(7)
C52 C51 H51 119.9
C51 C52 H52 119.0
C51 C52 C53 121.9(6)
C53 C52 H52 119.0
C52 C53 H53 120.3
C52 C53 C54 119.4(7)
C54 C53 H53 120.3
C49 C54 C53 117.4(6)
C49 C54 C58 122.8(5)
C53 C54 C58 119.8(6)
C50 C55 H55 107.9
C50 C55 C56 109.6(7)
C56 C55 H55 107.9
C57 C55 C50 112.8(6)
C57 C55 H55 107.9
C57 C55 C56 110.7(7)
C55 C56 H56A 109.5
C55 C56 H56B 109.5
C55 C56 H56C 109.5
H56A C56 H56B 109.5
H56A C56 H56C 109.5
H56B C56 H56C 109.5
C55 C57 H57A 109.5
C55 C57 H57B 109.5
C55 C57 H57C 109.5
H57A C57 H57B 109.5
H57A C57 H57C 109.5
H57B C57 H57C 109.5
C54 C58 H58 107.6
C54 C58 C59 110.6(6)
C54 C58 C60 112.9(6)
C59 C58 H58 107.6
C60 C58 H58 107.6
C60 C58 C59 110.2(7)
C58 C59 H59A 109.5
C58 C59 H59B 109.5
C58 C59 H59C 109.5
H59A C59 H59B 109.5
H59A C59 H59C 109.5
H59B C59 H59C 109.5
C58 C60 H60A 109.5
C58 C60 H60B 109.5
C58 C60 H60C 109.5
H60A C60 H60B 109.5
H60A C60 H60C 109.5
H60B C60 H60C 109.5
C62 C61 N3 120.5(5)
C66 C61 N3 117.3(5)
C66 C61 C62 122.2(5)
C61 C62 C70 122.3(4)
C63 C62 C61 117.8(5)
C63 C62 C70 119.9(5)
C62 C63 H63 119.7
C64 C63 C62 120.6(6)
C64 C63 H63 119.7
C63 C64 H64 119.8
C65 C64 C63 120.5(5)
C65 C64 H64 119.8
C64 C65 H65 119.4
C64 C65 C66 121.1(6)
C66 C65 H65 119.4
C61 C66 C67 121.9(5)
C65 C66 C61 117.8(5)
C65 C66 C67 120.3(5)
C66 C67 H67 107.5
C68 C67 C66 111.0(5)
C68 C67 H67 107.5
C69 C67 C66 111.7(6)
C69 C67 H67 107.5
C69 C67 C68 111.3(5)
C67 C68 H68A 109.5
C67 C68 H68B 109.5
C67 C68 H68C 109.5
H68A C68 H68B 109.5
H68A C68 H68C 109.5
H68B C68 H68C 109.5
C67 C69 H69A 109.5
C67 C69 H69B 109.5
C67 C69 H69C 109.5
H69A C69 H69B 109.5
H69A C69 H69C 109.5
H69B C69 H69C 109.5
C62 C70 H70 108.3
C62 C70 C71 108.9(5)
C71 C70 H70 108.3
C72 C70 C62 111.9(5)
C72 C70 H70 108.3
C72 C70 C71 111.0(6)
C70 C71 H71A 109.5
C70 C71 H71B 109.5
C70 C71 H71C 109.5
H71A C71 H71B 109.5
H71A C71 H71C 109.5
H71B C71 H71C 109.5
C70 C72 H72A 109.5
C70 C72 H72B 109.5
C70 C72 H72C 109.5
H72A C72 H72B 109.5
H72A C72 H72C 109.5
H72B C72 H72C 109.5

loop_
_geom_bond_atom_site_label_1
_geom_bond_atom_site_label_2
_geom_bond_distance
Br1 Co1 2.3378(10)
Br2 Co1 2.3411(10)
Co1 N1 2.091(4)
Co1 N2 2.075(5)
N1 C1 1.278(7)
N1 C25 1.448(6)
N2 C2 1.277(7)
N2 C13 1.447(6)
C1 C2 1.513(7)
C1 C11 1.483(7)
C2 C3 1.476(8)
C3 C4 1.381(8)
C3 C12 1.421(7)
C4 H4 0.9500
C4 C5 1.407(9)
C5 H5 0.9500
C5 C6 1.377(8)
C6 H6 0.9500
C6 C7 1.426(8)
C7 C8 1.415(7)
C7 C12 1.399(8)
C8 H8 0.9500
C8 C9 1.368(9)
C9 H9 0.9500
C9 C10 1.414(8)
C10 H10 0.9500
C10 C11 1.371(7)
C11 C12 1.428(8)
C13 C14 1.398(8)
C13 C18 1.392(9)
C14 C15 1.410(8)
C14 C19 1.523(9)
C15 H15 0.9500
C15 C16 1.368(11)
C16 H16 0.9500
C16 C17 1.375(11)
C17 H17 0.9500
C17 C18 1.396(9)
C18 C22 1.517(9)
C19 H19 1.0000
C19 C20 1.532(9)
C19 C21 1.534(9)
C20 H20A 0.9800
C20 H20B 0.9800
C20 H20C 0.9800
C21 H21A 0.9800
C21 H21B 0.9800
C21 H21C 0.9800
C22 H22 1.0000
C22 C23 1.522(9)
C22 C24 1.540(10)
C23 H23A 0.9800
C23 H23B 0.9800
C23 H23C 0.9800
C24 H24A 0.9800
C24 H24B 0.9800
C24 H24C 0.9800
C25 C26 1.394(7)
C25 C30 1.400(7)
C26 C27 1.400(7)
C26 C34 1.514(7)
C27 H27 0.9500
C27 C28 1.377(8)
C28 H28 0.9500
C28 C29 1.374(9)
C29 H29 0.9500
C29 C30 1.400(8)
C30 C31 1.524(8)
C31 H31 1.0000
C31 C32 1.532(10)
C31 C33 1.523(11)
C32 H32A 0.9800
C32 H32B 0.9800
C32 H32C 0.9800
C33 H33A 0.9800
C33 H33B 0.9800
C33 H33C 0.9800
C34 H34 1.0000
C34 C35 1.518(9)
C34 C36 1.541(8)
C35 H35A 0.9800
C35 H35B 0.9800
C35 H35C 0.9800
C36 H36A 0.9800
C36 H36B 0.9800
C36 H36C 0.9800
Br3 Co2 2.3279(11)
Br4 Co2 2.3535(10)
Co2 N3 2.070(4)
Co2 N4 2.074(5)
N3 C37 1.286(7)
N3 C61 1.451(6)
N4 C38 1.286(8)
N4 C49 1.455(6)
C37 C38 1.521(6)
C37 C47 1.464(8)
C38 C39 1.472(8)
C39 C40 1.378(7)
C39 C48 1.409(7)
C40 H40 0.9500
C40 C41 1.407(9)
C41 H41 0.9500
C41 C42 1.378(8)
C42 H42 0.9500
C42 C43 1.431(7)
C43 C44 1.428(8)
C43 C48 1.396(8)
C44 H44 0.9500
C44 C45 1.382(8)
C45 H45 0.9500
C45 C46 1.407(8)
C46 H46 0.9500
C46 C47 1.389(7)
C47 C48 1.421(7)
C49 C50 1.395(9)
C49 C54 1.387(8)
C50 C51 1.405(8)
C50 C55 1.533(9)
C51 H51 0.9500
C51 C52 1.364(12)
C52 H52 0.9500
C52 C53 1.400(12)
C53 H53 0.9500
C53 C54 1.403(8)
C54 C58 1.514(10)
C55 H55 1.0000
C55 C56 1.557(11)
C55 C57 1.525(11)
C56 H56A 0.9800
C56 H56B 0.9800
C56 H56C 0.9800
C57 H57A 0.9800
C57 H57B 0.9800
C57 H57C 0.9800
C58 H58 1.0000
C58 C59 1.544(10)
C58 C60 1.520(10)
C59 H59A 0.9800
C59 H59B 0.9800
C59 H59C 0.9800
C60 H60A 0.9800
C60 H60B 0.9800
C60 H60C 0.9800
C61 C62 1.404(7)
C61 C66 1.396(8)
C62 C63 1.395(7)
C62 C70 1.527(8)
C63 H63 0.9500
C63 C64 1.385(10)
C64 H64 0.9500
C64 C65 1.377(10)
C65 H65 0.9500
C65 C66 1.391(7)
C66 C67 1.540(8)
C67 H67 1.0000
C67 C68 1.522(9)
C67 C69 1.512(9)
C68 H68A 0.9800
C68 H68B 0.9800
C68 H68C 0.9800
C69 H69A 0.9800
C69 H69B 0.9800
C69 H69C 0.9800
C70 H70 1.0000
C70 C71 1.534(9)
C70 C72 1.525(10)
C71 H71A 0.9800
C71 H71B 0.9800
C71 H71C 0.9800
C72 H72A 0.9800
C72 H72B 0.9800
C72 H72C 0.9800

loop_
_exptl_oxdiff_crystal_face_indexfrac_h
_exptl_oxdiff_crystal_face_indexfrac_k
_exptl_oxdiff_crystal_face_indexfrac_l
_exptl_oxdiff_crystal_face_x
_exptl_oxdiff_crystal_face_y
_exptl_oxdiff_crystal_face_z
-16.0027 0.0056 0.0164 -0.2180 -0.9332 0.2538
7.0032 6.9984 0.0018 -0.7762 0.5800 -0.2266
16.0000 1.9946 -1.0126 -0.0324 0.9364 -0.3441
11.0037 -5.0045 0.9811 0.7738 0.5647 -0.0347
-12.0005 5.0049 0.0187 -0.7861 -0.5772 0.1078
-7.0032 -6.9984 -0.0018 0.7762 -0.5800 0.2266
-10.9555 0.0046 13.9938 -0.1308 0.0001 0.9767
1.0044 -8.0013 1.9863 1.0124 -0.0463 0.2308
16.0027 -0.0056 -0.0164 0.2180 0.9332 -0.2538
2.9545 0.9984 -13.9843 -0.1027 -0.4421 -0.8663
-10.9558 -0.9956 13.9925 -0.0063 -0.0245 0.9932
9.9562 2.9962 -13.9889 -0.2564 0.0152 -1.0104
-13.0100 -3.9960 -1.9892 0.3182 -0.9480 0.1577
